data_7237242
loop_
_publ_author_name
'Liu, Xiao-Fei'
'Guo, Xiao-Qing'
'Wang, Rui'
'Liu, Qing-Chao'
'Li, Zhong-Jun'
'Zang, Shuang-Quan'
'Mak, Thomas C. W.'

_publ_section_title
;
 Manganese cluster-based MOF as efficient polysulfide-trapping platform
 for high-performance lithium--sulfur batteries
;
_journal_issue 6
_journal_name_full 'Journal of Materials Chemistry A'
_journal_page_first 2838
_journal_paper_doi 10.1039/C8TA09973A
_journal_volume 7
_journal_year 2019
_chemical_formula_moiety '0.17(C216 H132 Mn54 O180 P24)'
_chemical_formula_sum 'C36 H21 Mn9 O29 P4'
_chemical_formula_weight 1535.87
_chemical_name_systematic Mn-CCs
_space_group_crystal_system cubic
_space_group_IT_number 223
_space_group_name_Hall '-P 4n 2 3'
_space_group_name_H-M_alt 'P m -3 n'
_atom_sites_solution_hydrogens mixed
_atom_sites_solution_primary dual
_audit_creation_date 2018-08-30
_audit_creation_method
;
Olex2 1.2
(compiled 2018.05.29 svn.r3508 for OlexSys, GUI svn.r5506)
;
_audit_update_record
;
2018-08-31 deposited with the CCDC.
2019-01-11 downloaded from the CCDC.
;
_cell_angle_alpha 90
_cell_angle_beta 90
_cell_angle_gamma 90
_cell_formula_units_Z 6
_cell_length_a 22.2297(2)
_cell_length_b 22.2297(2)
_cell_length_c 22.2297(2)
_cell_measurement_reflns_used 2428
_cell_measurement_temperature 298
_cell_measurement_theta_max 68.9350
_cell_measurement_theta_min 4.4590
_cell_volume 10985.02(17)
_computing_cell_refinement 'CrysAlisPro 1.171.39.27b (Rigaku OD, 2015)'
_computing_data_collection 'CrysAlisPro 1.171.39.27b (Rigaku OD, 2015)'
_computing_data_reduction 'CrysAlisPro 1.171.39.27b (Rigaku OD, 2015)'
_computing_molecular_graphics 'Olex2 (Dolomanov et al., 2009)'
_computing_publication_material 'Olex2 (Dolomanov et al., 2009)'
_computing_structure_refinement 'ShelXL (Sheldrick, 2015)'
_computing_structure_solution 'ShelXT (Sheldrick, 2015)'
_diffrn_ambient_environment air
_diffrn_ambient_temperature 298
_diffrn_detector 'CCD plate'
_diffrn_measured_fraction_theta_full 0.993
_diffrn_measured_fraction_theta_max 0.998
_diffrn_measurement_details
;
List of Runs (angles in degrees, time in seconds):

  # Type    Start    End  Width  t~exp~   \w     \q     \k     \f   Frames
#--------------------------------------------------------------------------
  1  \w    -23.00   8.00   0.50    1.00    --    0.00  57.00 -90.00   62
  2  \w     64.00  89.00   0.50    1.00    --    0.00  57.00 -90.00   50
  3  \w     41.00  69.00   0.50   15.00    --   97.60 -41.00 136.00   56
  4  \w     91.00 181.00   0.50   15.00    --   97.60  30.00  90.00  180
;
_diffrn_measurement_device 'four-circle diffractometer'
_diffrn_measurement_device_type 'XtaLAB AFC12 (RINC): Kappa single'
_diffrn_measurement_method '\w scans'
_diffrn_orient_matrix_type 'CrysAlisPro convention (1999,Acta A55,543-557)'
_diffrn_orient_matrix_UB_11 -0.0540539000
_diffrn_orient_matrix_UB_12 -0.0312923000
_diffrn_orient_matrix_UB_13 0.0303545000
_diffrn_orient_matrix_UB_21 0.0320145000
_diffrn_orient_matrix_UB_22 0.0044060000
_diffrn_orient_matrix_UB_23 0.0611785000
_diffrn_orient_matrix_UB_31 -0.0294624000
_diffrn_orient_matrix_UB_32 0.0617137000
_diffrn_orient_matrix_UB_33 0.0110576000
_diffrn_radiation_monochromator graphite
_diffrn_radiation_probe x-ray
_diffrn_radiation_type CuK\a
_diffrn_radiation_wavelength 1.54184
_diffrn_reflns_av_R_equivalents 0.0505
_diffrn_reflns_av_unetI/netI 0.0337
_diffrn_reflns_Laue_measured_fraction_full 0.993
_diffrn_reflns_Laue_measured_fraction_max 0.998
_diffrn_reflns_limit_h_max 20
_diffrn_reflns_limit_h_min -24
_diffrn_reflns_limit_k_max 25
_diffrn_reflns_limit_k_min -13
_diffrn_reflns_limit_l_max 13
_diffrn_reflns_limit_l_min -26
_diffrn_reflns_number 10898
_diffrn_reflns_point_group_measured_fraction_full 0.993
_diffrn_reflns_point_group_measured_fraction_max 0.998
_diffrn_reflns_theta_full 67.684
_diffrn_reflns_theta_max 67.431
_diffrn_reflns_theta_min 3.977
_diffrn_source 'fine-focus sealed X-ray tube'
_diffrn_source_type 'Enhance (Cu) X-ray Source'
_exptl_absorpt_coefficient_mu 13.600
_exptl_absorpt_correction_T_max 1.00000
_exptl_absorpt_correction_T_min 0.67423
_exptl_absorpt_correction_type multi-scan
_exptl_absorpt_process_details
;
CrysAlisPro 1.171.39.27b (Rigaku Oxford Diffraction, 2015)
Empirical absorption correction using spherical harmonics,
 implemented in SCALE3 ABSPACK scaling algorithm.
;
_exptl_crystal_colour 'clear light colourless'
_exptl_crystal_colour_lustre clear
_exptl_crystal_colour_modifier light
_exptl_crystal_colour_primary colourless
_exptl_crystal_density_diffrn 1.393
_exptl_crystal_description block
_exptl_crystal_F_000 4524
_exptl_crystal_size_max 0.2
_exptl_crystal_size_mid 0.2
_exptl_crystal_size_min 0.2
_refine_diff_density_max 1.956
_refine_diff_density_min -1.228
_refine_diff_density_rms 0.187
_refine_ls_extinction_method none
_refine_ls_goodness_of_fit_ref 1.076
_refine_ls_hydrogen_treatment mixed
_refine_ls_matrix_type full
_refine_ls_number_parameters 106
_refine_ls_number_reflns 1798
_refine_ls_number_restraints 18
_refine_ls_restrained_S_all 1.104
_refine_ls_R_factor_all 0.1350
_refine_ls_R_factor_gt 0.1159
_refine_ls_shift/su_max 0.000
_refine_ls_shift/su_mean 0.000
_refine_ls_structure_factor_coef Fsqd
_refine_ls_weighting_details
;
 w=1/[\s^2^(Fo^2^)+(0.3000P)^2^]
 where P=(Fo^2^+2Fc^2^)/3
;
_refine_ls_weighting_scheme calc
_refine_ls_wR_factor_gt 0.3626
_refine_ls_wR_factor_ref 0.3822
_reflns_Friedel_coverage 0.000
_reflns_number_gt 1244
_reflns_number_total 1798
_reflns_threshold_expression 'I > 2\s(I)'
_cod_data_source_file c8ta09973a2.cif
_cod_data_source_block 20180810e1_1
_cod_original_cell_volume 10985.0(3)
_cod_database_code 7237242
_shelxl_version_number 2013-2
_shelx_space_group_comment
;
The symmetry employed for this shelxl refinement is uniquely defined
by the following loop, which should always be used as a source of
symmetry information in preference to the above space-group names.
They are only intended as comments.
;
_shelx_estimated_absorpt_t_max 0.172
_shelx_estimated_absorpt_t_min 0.172
_reflns_odcompleteness_completeness 99.75
_reflns_odcompleteness_iscentric 1
_reflns_odcompleteness_theta 66.97
_olex2_refinement_description
;
1. Fixed Uiso
 At 1.2 times of:
  All C(H) groups, All C(H,H) groups
 At 1.5 times of:
  All O(H) groups
2. Uiso/Uaniso restraints and constraints
Uanis(O2) \\sim Ueq, Uanis(O1) \\sim Ueq: with sigma of 0.01 and sigma for
terminal atoms of 0.02
Uanis(O6) \\sim Ueq: with sigma of 0.01 and sigma for terminal atoms of 0.02
3. Others
 Fixed Sof: H6A(0.5) H6B(0.5) O6(0.25) H6(0.25)
4.a Secondary CH2 refined with riding coordinates:
 C6(H6A,H6B)
4.b Aromatic/amide H refined with riding coordinates:
 C4(H4)
4.c Tetrahedral OH refined with riding coordinates:
 O6(H6)
;
_olex2_submission_special_instructions 'No special instructions were received'
_oxdiff_exptl_absorpt_empirical_details
;
Empirical correction (ABSPACK) includes:
- Absorption correction using spherical harmonics
- Frame scaling
;
_oxdiff_exptl_absorpt_empirical_full_max 1.442
_oxdiff_exptl_absorpt_empirical_full_min 0.754

loop_
_space_group_symop_operation_xyz
'x, y, z'
'-x, -y, z'
'-x, y, -z'
'x, -y, -z'
'z, x, y'
'z, -x, -y'
'-z, -x, y'
'-z, x, -y'
'y, z, x'
'-y, z, -x'
'y, -z, -x'
'-y, -z, x'
'y+1/2, x+1/2, -z+1/2'
'-y+1/2, -x+1/2, -z+1/2'
'y+1/2, -x+1/2, z+1/2'
'-y+1/2, x+1/2, z+1/2'
'x+1/2, z+1/2, -y+1/2'
'-x+1/2, z+1/2, y+1/2'
'-x+1/2, -z+1/2, -y+1/2'
'x+1/2, -z+1/2, y+1/2'
'z+1/2, y+1/2, -x+1/2'
'z+1/2, -y+1/2, x+1/2'
'-z+1/2, y+1/2, x+1/2'
'-z+1/2, -y+1/2, -x+1/2'
'-x, -y, -z'
'x, y, -z'
'x, -y, z'
'-x, y, z'
'-z, -x, -y'
'-z, x, y'
'z, x, -y'
'z, -x, y'
'-y, -z, -x'
'y, -z, x'
'-y, z, x'
'y, z, -x'
'-y-1/2, -x-1/2, z-1/2'
'y-1/2, x-1/2, z-1/2'
'-y-1/2, x-1/2, -z-1/2'
'y-1/2, -x-1/2, -z-1/2'
'-x-1/2, -z-1/2, y-1/2'
'x-1/2, -z-1/2, -y-1/2'
'x-1/2, z-1/2, y-1/2'
'-x-1/2, z-1/2, -y-1/2'
'-z-1/2, -y-1/2, x-1/2'
'-z-1/2, y-1/2, -x-1/2'
'z-1/2, -y-1/2, -x-1/2'
'z-1/2, y-1/2, x-1/2'

loop_
_atom_site_label
_atom_site_type_symbol
_atom_site_fract_x
_atom_site_fract_y
_atom_site_fract_z
_atom_site_U_iso_or_equiv
_atom_site_adp_type
_atom_site_occupancy
_atom_site_site_symmetry_order
_atom_site_calc_flag
_atom_site_refinement_flags_posn
_atom_site_refinement_flags_adp
_atom_site_refinement_flags_occupancy
Mn1 Mn 0.64570(7) 0.2500 0.14570(7) 0.0567(8) Uani 1 2 d S T P
Mn3 Mn 0.5000 0.2500 0.0000 0.0614(11) Uani 1 8 d S T P
Mn2 Mn 0.5000 0.33108(11) 0.18991(19) 0.0951(12) Uani 1 2 d S T P
P1 P 0.5000 0.21340(15) 0.14072(14) 0.0608(10) Uani 1 2 d S T P
O4 O 0.5534(3) 0.2512(3) 0.1618(3) 0.0637(17) Uani 1 1 d . . .
O3 O 0.5000 0.1979(5) 0.0763(4) 0.086(3) Uani 1 2 d S T P
O2 O 0.6586(4) 0.1548(5) 0.3479(4) 0.093(3) Uani 1 1 d . U .
C5 C 0.5000 0.1550(5) 0.2505(5) 0.047(3) Uani 1 2 d S T P
C6 C 0.5000 0.1445(5) 0.1839(5) 0.046(2) Uani 1 2 d S T P
H6A H 0.4648 0.1211 0.1732 0.055 Uiso 0.5 1 calc R . .
H6B H 0.5352 0.1211 0.1732 0.055 Uiso 0.5 1 calc R . .
C4 C 0.5530(4) 0.1579(4) 0.2823(4) 0.056(2) Uani 1 1 d . . .
H4 H 0.5892 0.1555 0.2616 0.068 Uiso 1 1 calc R . .
O1 O 0.6115(4) 0.1779(6) 0.4304(4) 0.112(3) Uani 1 1 d . U .
C2 C 0.5539(4) 0.1642(5) 0.3427(4) 0.065(3) Uani 1 1 d . . .
C1 C 0.6116(4) 0.1640(6) 0.3786(5) 0.081(3) Uani 1 1 d . . .
C3 C 0.5000 0.1699(10) 0.3750(7) 0.083(5) Uani 1 2 d S T P
H3 H 0.5000 0.159(9) 0.406(9) 0.100 Uiso 1 2 d RS T P
O6 O 0.5000 0.332(3) 0.275(3) 0.22(2) Uani 0.5 2 d S TU P
H6 H 0.5000 0.3667 0.2865 0.328 Uiso 0.5 2 calc RS T P

loop_
_atom_site_aniso_label
_atom_site_aniso_U_11
_atom_site_aniso_U_22
_atom_site_aniso_U_33
_atom_site_aniso_U_23
_atom_site_aniso_U_13
_atom_site_aniso_U_12
Mn1 0.0656(10) 0.0387(10) 0.0656(10) -0.0041(5) 0.0110(9) 0.0041(5)
Mn3 0.0576(15) 0.069(3) 0.0576(15) 0.000 0.000 0.000
Mn2 0.0531(13) 0.0581(14) 0.174(3) -0.0336(16) 0.000 0.000
P1 0.078(2) 0.0486(17) 0.0562(18) -0.0026(14) 0.000 0.000
O4 0.064(4) 0.041(3) 0.086(4) -0.006(3) 0.012(3) -0.006(3)
O3 0.122(9) 0.081(7) 0.055(5) 0.003(5) 0.000 0.000
O2 0.052(4) 0.130(6) 0.096(5) -0.025(4) -0.005(3) 0.017(4)
C5 0.058(6) 0.040(5) 0.042(6) -0.007(4) 0.000 0.000
C6 0.049(6) 0.049(6) 0.040(5) -0.002(4) 0.000 0.000
C4 0.042(4) 0.061(5) 0.066(5) -0.011(4) -0.003(4) 0.012(4)
O1 0.086(5) 0.177(7) 0.072(5) -0.018(5) -0.020(4) 0.016(5)
C2 0.036(4) 0.106(8) 0.052(5) -0.018(5) -0.005(4) 0.017(4)
C1 0.032(4) 0.148(11) 0.063(6) -0.028(6) -0.013(4) 0.012(5)
C3 0.031(6) 0.162(18) 0.058(8) -0.008(10) 0.000 0.000
O6 0.23(3) 0.22(3) 0.20(3) 0.012(19) 0.000 0.000

loop_
_atom_type_symbol
_atom_type_description
_atom_type_scat_dispersion_real
_atom_type_scat_dispersion_imag
_atom_type_scat_source
C C 0.0181 0.0091 'International Tables Vol C Tables 4.2.6.8 and 6.1.1.4'
H H 0.0000 0.0000 'International Tables Vol C Tables 4.2.6.8 and 6.1.1.4'
Mn Mn -0.5299 2.8052 'International Tables Vol C Tables 4.2.6.8 and 6.1.1.4'
O O 0.0492 0.0322 'International Tables Vol C Tables 4.2.6.8 and 6.1.1.4'
P P 0.2955 0.4335 'International Tables Vol C Tables 4.2.6.8 and 6.1.1.4'

loop_
_geom_angle_atom_site_label_1
_geom_angle_atom_site_label_2
_geom_angle_atom_site_label_3
_geom_angle
_geom_angle_site_symmetry_1
_geom_angle_site_symmetry_3
O4 Mn1 O4 109.8(4) 22_554 .
O2 Mn1 O4 95.7(3) 7_665 22_554
O2 Mn1 O4 92.2(3) 7_665 .
O2 Mn1 O4 95.7(3) 13_545 .
O2 Mn1 O4 92.2(3) 13_545 22_554
O2 Mn1 O2 166.3(6) 7_665 13_545
O3 Mn3 O3 108.5(3) . 22_554
O3 Mn3 O3 108.5(3) 22_554 26
O3 Mn3 O3 108.5(3) . 45_665
O3 Mn3 O3 111.4(6) . 26
O3 Mn3 O3 111.4(6) 22_554 45_665
O3 Mn3 O3 108.5(3) 26 45_665
O4 Mn2 P1 32.39(17) . .
O4 Mn2 P1 32.40(17) 28_655 .
O4 Mn2 O4 64.5(3) . 28_655
O1 Mn2 P1 122.1(3) 32_565 .
O1 Mn2 P1 122.1(3) 7_665 .
O1 Mn2 O4 150.9(4) 7_665 28_655
O1 Mn2 O4 150.9(4) 32_565 .
O1 Mn2 O4 93.3(3) 7_665 .
O1 Mn2 O4 93.3(3) 32_565 28_655
O1 Mn2 O1 99.8(6) 7_665 32_565
O6 Mn2 P1 113.2(19) . .
O6 Mn2 O4 106.8(16) . 28_655
O6 Mn2 O4 106.8(16) . .
O6 Mn2 O1 97.3(12) . 32_565
O6 Mn2 O1 97.3(12) . 7_665
O4 P1 Mn2 51.3(2) 28_655 .
O4 P1 Mn2 51.3(2) . .
O4 P1 O4 101.9(5) . 28_655
O4 P1 C6 107.7(4) . .
O4 P1 C6 107.7(4) 28_655 .
O3 P1 Mn2 126.2(5) . .
O3 P1 O4 115.2(4) . 28_655
O3 P1 O4 115.2(4) . .
O3 P1 C6 108.6(6) . .
C6 P1 Mn2 125.3(4) . .
Mn1 O4 Mn2 125.8(3) . .
P1 O4 Mn1 134.9(4) . .
P1 O4 Mn2 96.3(3) . .
P1 O3 Mn3 132.2(7) . .
C1 O2 Mn1 143.0(7) . 10_656
C4 C5 C6 121.0(5) . .
C4 C5 C6 121.0(5) 28_655 .
C4 C5 C4 117.8(11) . 28_655
P1 C6 H6A 109.0 . .
P1 C6 H6B 109.0 . .
C5 C6 P1 113.1(8) . .
C5 C6 H6A 109.0 . .
C5 C6 H6B 109.0 . .
H6A C6 H6B 107.8 . .
C5 C4 H4 119.0 . .
C2 C4 C5 121.9(8) . .
C2 C4 H4 119.0 . .
C1 O1 Mn2 140.5(8) . 10_656
C4 C2 C1 122.5(8) . .
C4 C2 C3 120.5(9) . .
C3 C2 C1 117.0(9) . .
O2 C1 C2 114.6(9) . .
O1 C1 O2 124.4(9) . .
O1 C1 C2 120.6(9) . .
C2 C3 C2 117.2(13) . 28_655
C2 C3 H3 117(5) . .
C2 C3 H3 117(5) 28_655 .
Mn2 O6 H6 109.5 . .

loop_
_geom_bond_atom_site_label_1
_geom_bond_atom_site_label_2
_geom_bond_distance
_geom_bond_site_symmetry_2
Mn1 O4 2.083(6) 22_554
Mn1 O4 2.083(6) .
Mn1 O2 2.046(8) 7_665
Mn1 O2 2.046(8) 13_545
Mn3 O3 2.053(10) 22_554
Mn3 O3 2.053(10) 26
Mn3 O3 2.053(10) .
Mn3 O3 2.053(10) 45_665
Mn2 P1 2.835(4) .
Mn2 O4 2.225(6) 28_655
Mn2 O4 2.225(6) .
Mn2 O1 2.023(8) 32_565
Mn2 O1 2.023(9) 7_665
Mn2 O6 1.88(6) .
P1 O4 1.528(7) .
P1 O4 1.528(7) 28_655
P1 O3 1.473(11) .
P1 C6 1.808(12) .
O2 Mn1 2.046(8) 10_656
O2 C1 1.266(13) .
C5 C6 1.500(15) .
C5 C4 1.375(10) 28_655
C5 C4 1.375(10) .
C6 H6A 0.9700 .
C6 H6B 0.9700 .
C4 H4 0.9300 .
C4 C2 1.349(13) .
O1 Mn2 2.023(9) 10_656
O1 C1 1.192(13) .
C2 C1 1.512(11) .
C2 C3 1.402(12) .
C3 C2 1.402(12) 28_655
C3 H3 0.7(2) .
O6 H6 0.8200 .
